data_4107920
loop_
_publ_author_name
'Holger Braunschweig'
'Thomas Kupfer'
'Krzysztof Radacki'
'Achim Schneider'
'Fabian Seeler'
'Katharina Uttinger'
'Hongmei Wu'

_publ_contact_author_address
; Institut fuer Anorganische Chemie
Universitaet Wuerzburg
Am Hubland
97074 Wuerzburg, Germany
;
_publ_contact_author_email H.Braunschweig@mail.uni-wuerzburg.de
_publ_contact_author_fax +49-931-8884623
_publ_contact_author_name 'Prof. Dr. Holger Braunschweig'
_publ_contact_author_phone +49-931-8885260
_publ_section_title
;
 Synthesis and Reactivity Studies of Iminoboryl Complexes
;
_journal_name_full 'Journal of the American Chemical Society'
_journal_page_first 7974
_journal_page_last 7983
_journal_paper_doi 10.1021/ja8016889
_journal_volume 130
_journal_year 2008
_chemical_formula_moiety 'C21 H51 B Br N P2 Pt Si'
_chemical_formula_sum 'C21 H51 B Br N P2 Pt Si'
_chemical_formula_weight 693.47
_chemical_name_systematic
; 
 ? 
;
_space_group_IT_number 2
_symmetry_cell_setting triclinic
_symmetry_space_group_name_Hall '-P 1'
_symmetry_space_group_name_H-M 'P -1'
_atom_sites_solution_hydrogens geom
_atom_sites_solution_primary direct
_atom_sites_solution_secondary difmap
_audit_creation_method SHELXL-97
_cell_angle_alpha 94.350(2)
_cell_angle_beta 92.124(2)
_cell_angle_gamma 92.617(2)
_cell_formula_units_Z 2
_cell_length_a 7.9758(3)
_cell_length_b 10.8093(4)
_cell_length_c 17.2840(6)
_cell_measurement_reflns_used 9716
_cell_measurement_temperature 98(2)
_cell_measurement_theta_max 26.06
_cell_measurement_theta_min 2.37
_cell_volume 1483.03(9)
_computing_cell_refinement 'Saint+ ver. 7.12A (Bruker AXS)'
_computing_data_collection 'APEX2 ver. 1.0-27 (Bruker AXS)'
_computing_data_reduction 'Saint+ ver. 7.12A (Bruker AXS)'
_computing_molecular_graphics 'XP ver. 5.1 (Bruker AXS, 1998)'
_computing_publication_material 'SHELXL-97 (Sheldrick, 1997)'
_computing_structure_refinement 'SHELXL-97 (Sheldrick, 1997)'
_computing_structure_solution 'SHELXS-97 (Sheldrick, 1990)'
_diffrn_ambient_temperature 98(2)
_diffrn_measured_fraction_theta_full 0.989
_diffrn_measured_fraction_theta_max 0.989
_diffrn_measurement_device_type 'CCD area detector'
_diffrn_measurement_method 'phi and omega scans'
_diffrn_radiation_monochromator 'multi-layer mirror'
_diffrn_radiation_source 'rotating anode'
_diffrn_radiation_type MoK\a
_diffrn_radiation_wavelength 0.71073
_diffrn_reflns_av_R_equivalents 0.0463
_diffrn_reflns_av_sigmaI/netI 0.0230
_diffrn_reflns_limit_h_max 9
_diffrn_reflns_limit_h_min -9
_diffrn_reflns_limit_k_max 13
_diffrn_reflns_limit_k_min -13
_diffrn_reflns_limit_l_max 21
_diffrn_reflns_limit_l_min -21
_diffrn_reflns_number 53508
_diffrn_reflns_theta_full 26.06
_diffrn_reflns_theta_max 26.06
_diffrn_reflns_theta_min 1.89
_exptl_absorpt_coefficient_mu 6.234
_exptl_absorpt_correction_T_max 0.8350
_exptl_absorpt_correction_T_min 0.3048
_exptl_absorpt_correction_type multi-scan
_exptl_absorpt_process_details 'Sadabs 2004/1 (Brucker Nonius 2004)'
_exptl_crystal_colour colourless
_exptl_crystal_density_diffrn 1.553
_exptl_crystal_description plate
_exptl_crystal_F_000 692
_exptl_crystal_size_max 0.25
_exptl_crystal_size_mid 0.06
_exptl_crystal_size_min 0.03
_refine_diff_density_max 1.254
_refine_diff_density_min -1.530
_refine_diff_density_rms 0.089
_refine_ls_extinction_method none
_refine_ls_goodness_of_fit_ref 1.039
_refine_ls_hydrogen_treatment constr
_refine_ls_matrix_type full
_refine_ls_number_parameters 275
_refine_ls_number_reflns 5801
_refine_ls_number_restraints 46
_refine_ls_restrained_S_all 1.037
_refine_ls_R_factor_all 0.0183
_refine_ls_R_factor_gt 0.0172
_refine_ls_shift/su_max 0.002
_refine_ls_shift/su_mean 0.000
_refine_ls_structure_factor_coef Fsqd
_refine_ls_weighting_details 'calc w=1/[\s^2^(Fo^2^)+(0.0228P)^2^+1.2990P] where P=(Fo^2^+2Fc^2^)/3'
_refine_ls_weighting_scheme calc
_refine_ls_wR_factor_gt 0.0430
_refine_ls_wR_factor_ref 0.0440
_reflns_number_gt 5598
_reflns_number_total 5801
_reflns_threshold_expression >2sigma(I)
_cod_data_source_file ja8016889-file002.cif
_cod_data_source_block cu061
_cod_database_code 4107920

loop_
_symmetry_equiv_pos_as_xyz
'x, y, z'
'-x, -y, -z'

loop_
_atom_site_label
_atom_site_type_symbol
_atom_site_fract_x
_atom_site_fract_y
_atom_site_fract_z
_atom_site_U_iso_or_equiv
_atom_site_adp_type
_atom_site_occupancy
_atom_site_symmetry_multiplicity
_atom_site_calc_flag
_atom_site_refinement_flags
_atom_site_disorder_assembly
_atom_site_disorder_group
Pt1 Pt 0.532419(10) 0.775664(7) 0.690931(4) 0.01012(4) Uani 1 1 d . A .
Br1 Br 0.44761(3) 0.79412(2) 0.549087(13) 0.02073(6) Uani 1 1 d . . .
B1 B 0.5955(4) 0.7631(2) 0.80058(16) 0.0164(5) Uani 1 1 d . . .
N1 N 0.630(5) 0.750(3) 0.8692(10) 0.0236(8) Uani 0.305(16) 1 d PDU A 1
Si1 Si 0.6808(15) 0.7384(8) 0.9646(7) 0.0190(5) Uani 0.305(16) 1 d PDU A 1
C1 C 0.838(2) 0.6179(16) 0.9749(10) 0.0396(16) Uani 0.305(16) 1 d PDU A 1
H1A H 0.7866 0.5363 0.9565 0.059 Uiso 0.305(16) 1 calc PR A 1
H1B H 0.8744 0.6173 1.0296 0.059 Uiso 0.305(16) 1 calc PR A 1
H1C H 0.9347 0.6367 0.9439 0.059 Uiso 0.305(16) 1 calc PR A 1
C2 C 0.487(3) 0.695(2) 1.016(2) 0.0291(14) Uani 0.305(16) 1 d PDU A 1
H2A H 0.4155 0.7656 1.0204 0.044 Uiso 0.305(16) 1 calc PR A 1
H2B H 0.5189 0.6705 1.0677 0.044 Uiso 0.305(16) 1 calc PR A 1
H2C H 0.4265 0.6247 0.9861 0.044 Uiso 0.305(16) 1 calc PR A 1
C3 C 0.771(2) 0.8909(13) 1.0080(12) 0.0286(14) Uani 0.305(16) 1 d PDU A 1
H3A H 0.8730 0.9135 0.9813 0.043 Uiso 0.305(16) 1 calc PR A 1
H3B H 0.7989 0.8849 1.0632 0.043 Uiso 0.305(16) 1 calc PR A 1
H3C H 0.6887 0.9545 1.0022 0.043 Uiso 0.305(16) 1 calc PR A 1
N1A N 0.634(2) 0.7586(11) 0.8720(5) 0.0236(8) Uani 0.695(16) 1 d PD A 2
Si1A Si 0.6847(6) 0.7647(5) 0.9684(3) 0.0190(5) Uani 0.695(16) 1 d PD A 2
C1A C 0.8676(8) 0.6676(9) 0.9856(4) 0.0396(16) Uani 0.695(16) 1 d PD A 2
H1A1 H 0.8384 0.5812 0.9667 0.059 Uiso 0.695(16) 1 calc PR A 2
H1A2 H 0.8968 0.6717 1.0414 0.059 Uiso 0.695(16) 1 calc PR A 2
H1A3 H 0.9638 0.6987 0.9578 0.059 Uiso 0.695(16) 1 calc PR A 2
C2A C 0.5017(11) 0.7065(11) 1.0213(9) 0.0291(14) Uani 0.695(16) 1 d PD A 2
H2A1 H 0.4066 0.7590 1.0131 0.044 Uiso 0.695(16) 1 calc PR A 2
H2A2 H 0.5317 0.7092 1.0769 0.044 Uiso 0.695(16) 1 calc PR A 2
H2A3 H 0.4704 0.6208 1.0018 0.044 Uiso 0.695(16) 1 calc PR A 2
C3A C 0.7450(9) 0.9285(7) 1.0040(5) 0.0286(14) Uani 0.695(16) 1 d PD A 2
H3A1 H 0.8441 0.9571 0.9773 0.043 Uiso 0.695(16) 1 calc PR A 2
H3A2 H 0.7710 0.9330 1.0601 0.043 Uiso 0.695(16) 1 calc PR A 2
H3A3 H 0.6517 0.9815 0.9935 0.043 Uiso 0.695(16) 1 calc PR A 2
P1 P 0.66287(7) 0.97339(5) 0.70061(3) 0.01166(12) Uani 1 1 d . . .
P2 P 0.41062(7) 0.57653(5) 0.69285(3) 0.01096(12) Uani 1 1 d . . .
C20 C 0.7586(3) 1.0138(2) 0.60956(14) 0.0159(5) Uani 1 1 d . A .
H20A H 0.6628 1.0148 0.5707 0.019 Uiso 1 1 calc R . .
C21 C 0.8455(3) 1.1430(2) 0.61211(16) 0.0213(5) Uani 1 1 d . . .
H21A H 0.8917 1.1559 0.5614 0.032 Uiso 1 1 calc R A .
H21B H 0.9366 1.1500 0.6521 0.032 Uiso 1 1 calc R . .
H21C H 0.7639 1.2059 0.6245 0.032 Uiso 1 1 calc R . .
C22 C 0.8720(3) 0.9140(2) 0.57668(16) 0.0240(6) Uani 1 1 d . . .
H22A H 0.9192 0.9398 0.5285 0.036 Uiso 1 1 calc R A .
H22B H 0.8061 0.8355 0.5658 0.036 Uiso 1 1 calc R . .
H22C H 0.9634 0.9029 0.6146 0.036 Uiso 1 1 calc R . .
C30 C 0.5063(3) 1.0911(2) 0.72112(13) 0.0149(5) Uani 1 1 d . A .
H30A H 0.5664 1.1747 0.7273 0.018 Uiso 1 1 calc R . .
C31 C 0.3726(3) 1.0919(2) 0.65514(15) 0.0205(5) Uani 1 1 d . . .
H31A H 0.2928 1.1557 0.6683 0.031 Uiso 1 1 calc R A .
H31B H 0.3128 1.0104 0.6478 0.031 Uiso 1 1 calc R . .
H31C H 0.4269 1.1102 0.6071 0.031 Uiso 1 1 calc R . .
C32 C 0.4228(3) 1.0682(2) 0.79738(15) 0.0223(6) Uani 1 1 d . . .
H32A H 0.3402 1.1311 0.8081 0.033 Uiso 1 1 calc R A .
H32B H 0.5084 1.0736 0.8398 0.033 Uiso 1 1 calc R . .
H32C H 0.3663 0.9854 0.7931 0.033 Uiso 1 1 calc R . .
C40 C 0.8175(3) 1.0008(2) 0.78351(14) 0.0186(5) Uani 1 1 d . A .
H40A H 0.7589 0.9708 0.8292 0.022 Uiso 1 1 calc R . .
C41 C 0.9672(3) 0.9188(3) 0.77316(17) 0.0285(6) Uani 1 1 d . . .
H41A H 1.0466 0.9353 0.8178 0.043 Uiso 1 1 calc R A .
H41B H 1.0233 0.9371 0.7255 0.043 Uiso 1 1 calc R . .
H41C H 0.9279 0.8312 0.7695 0.043 Uiso 1 1 calc R . .
C42 C 0.8761(4) 1.1357(3) 0.80783(17) 0.0304(7) Uani 1 1 d . . .
H42A H 0.9572 1.1376 0.8519 0.046 Uiso 1 1 calc R A .
H42B H 0.7791 1.1832 0.8229 0.046 Uiso 1 1 calc R . .
H42C H 0.9292 1.1725 0.7642 0.046 Uiso 1 1 calc R . .
C50 C 0.5710(3) 0.4607(2) 0.67645(13) 0.0143(5) Uani 1 1 d . A .
H50A H 0.5127 0.3764 0.6704 0.017 Uiso 1 1 calc R . .
C51 C 0.6568(3) 0.4829(2) 0.60051(14) 0.0195(5) Uani 1 1 d . . .
H51A H 0.7420 0.4216 0.5913 0.029 Uiso 1 1 calc R A .
H51B H 0.7104 0.5667 0.6043 0.029 Uiso 1 1 calc R . .
H51C H 0.5728 0.4748 0.5574 0.029 Uiso 1 1 calc R . .
C52 C 0.7011(3) 0.4628(2) 0.74427(15) 0.0219(5) Uani 1 1 d . . .
H52A H 0.7828 0.3996 0.7329 0.033 Uiso 1 1 calc R A .
H52B H 0.6443 0.4453 0.7918 0.033 Uiso 1 1 calc R . .
H52C H 0.7594 0.5449 0.7514 0.033 Uiso 1 1 calc R . .
C60 C 0.2512(3) 0.5389(2) 0.61331(14) 0.0164(5) Uani 1 1 d . A .
H60A H 0.3037 0.5684 0.5659 0.020 Uiso 1 1 calc R . .
C61 C 0.0979(3) 0.6174(3) 0.62512(16) 0.0252(6) Uani 1 1 d . . .
H61A H 0.0150 0.5963 0.5823 0.038 Uiso 1 1 calc R A .
H61B H 0.1325 0.7056 0.6262 0.038 Uiso 1 1 calc R . .
H61C H 0.0479 0.6003 0.6744 0.038 Uiso 1 1 calc R . .
C62 C 0.2009(4) 0.4022(2) 0.59236(16) 0.0259(6) Uani 1 1 d . . .
H62A H 0.1163 0.3952 0.5495 0.039 Uiso 1 1 calc R A .
H62B H 0.1541 0.3658 0.6376 0.039 Uiso 1 1 calc R . .
H62C H 0.3000 0.3577 0.5765 0.039 Uiso 1 1 calc R . .
C70 C 0.3230(3) 0.5434(2) 0.78714(14) 0.0169(5) Uani 1 1 d . A .
H70A H 0.4216 0.5485 0.8249 0.020 Uiso 1 1 calc R . .
C71 C 0.2437(4) 0.4122(3) 0.79020(16) 0.0276(6) Uani 1 1 d . . .
H71A H 0.2010 0.4028 0.8420 0.041 Uiso 1 1 calc R A .
H71B H 0.3286 0.3511 0.7793 0.041 Uiso 1 1 calc R . .
H71C H 0.1509 0.3987 0.7513 0.041 Uiso 1 1 calc R . .
C72 C 0.2053(3) 0.6416(3) 0.81883(15) 0.0248(6) Uani 1 1 d . . .
H72A H 0.1638 0.6185 0.8687 0.037 Uiso 1 1 calc R A .
H72B H 0.1102 0.6466 0.7818 0.037 Uiso 1 1 calc R . .
H72C H 0.2667 0.7225 0.8262 0.037 Uiso 1 1 calc R . .

loop_
_atom_site_aniso_label
_atom_site_aniso_U_11
_atom_site_aniso_U_22
_atom_site_aniso_U_33
_atom_site_aniso_U_23
_atom_site_aniso_U_13
_atom_site_aniso_U_12
Pt1 0.01301(6) 0.00838(6) 0.00904(5) 0.00137(3) 0.00050(3) 0.00024(4)
Br1 0.03522(15) 0.01513(12) 0.01120(11) 0.00399(9) -0.00418(10) -0.00645(11)
B1 0.0193(14) 0.0114(12) 0.0184(13) 0.0029(10) 0.0001(11) -0.0027(11)
N1 0.0337(14) 0.019(2) 0.0178(12) 0.0025(11) -0.0026(10) -0.0056(16)
Si1 0.0244(4) 0.0217(17) 0.0109(6) 0.0006(12) -0.0006(4) 0.0025(11)
C1 0.044(3) 0.051(4) 0.027(2) 0.012(3) 0.0055(19) 0.020(3)
C2 0.032(2) 0.033(3) 0.022(3) 0.003(2) 0.003(2) -0.0056(17)
C3 0.034(3) 0.025(4) 0.0246(18) -0.005(3) -0.0023(18) -0.005(3)
N1A 0.0337(14) 0.019(2) 0.0178(12) 0.0025(11) -0.0026(10) -0.0056(16)
Si1A 0.0244(4) 0.0217(17) 0.0109(6) 0.0006(12) -0.0006(4) 0.0025(11)
C1A 0.044(3) 0.051(4) 0.027(2) 0.012(3) 0.0055(19) 0.020(3)
C2A 0.032(2) 0.033(3) 0.022(3) 0.003(2) 0.003(2) -0.0056(17)
C3A 0.034(3) 0.025(4) 0.0246(18) -0.005(3) -0.0023(18) -0.005(3)
P1 0.0129(3) 0.0094(3) 0.0128(3) 0.0019(2) 0.0002(2) 0.0001(2)
P2 0.0125(3) 0.0100(3) 0.0106(3) 0.0024(2) 0.0006(2) -0.0002(2)
C20 0.0158(12) 0.0151(12) 0.0175(12) 0.0037(9) 0.0041(9) -0.0006(10)
C21 0.0188(13) 0.0173(13) 0.0285(14) 0.0067(10) 0.0048(10) -0.0015(10)
C22 0.0247(14) 0.0188(13) 0.0301(14) 0.0042(11) 0.0132(11) 0.0037(11)
C30 0.0180(12) 0.0094(11) 0.0175(12) 0.0004(9) 0.0029(9) 0.0026(9)
C31 0.0196(13) 0.0211(13) 0.0212(13) 0.0019(10) 0.0001(10) 0.0055(11)
C32 0.0278(14) 0.0205(13) 0.0194(13) 0.0005(10) 0.0065(10) 0.0068(11)
C40 0.0192(12) 0.0163(12) 0.0201(12) 0.0034(10) -0.0049(10) -0.0020(10)
C41 0.0189(13) 0.0325(16) 0.0341(15) 0.0063(12) -0.0089(11) 0.0032(12)
C42 0.0378(16) 0.0214(14) 0.0298(15) 0.0025(11) -0.0148(12) -0.0097(12)
C50 0.0177(12) 0.0083(11) 0.0167(11) 0.0007(9) -0.0003(9) 0.0007(9)
C51 0.0199(13) 0.0192(13) 0.0197(12) -0.0006(10) 0.0029(10) 0.0058(10)
C52 0.0253(14) 0.0213(13) 0.0195(13) 0.0030(10) -0.0035(10) 0.0072(11)
C60 0.0172(12) 0.0156(12) 0.0161(11) 0.0035(9) -0.0036(9) -0.0022(10)
C61 0.0157(13) 0.0345(15) 0.0254(14) 0.0038(12) -0.0041(10) 0.0042(11)
C62 0.0317(15) 0.0207(13) 0.0237(13) 0.0033(11) -0.0088(11) -0.0110(12)
C70 0.0183(12) 0.0186(12) 0.0142(11) 0.0045(9) 0.0025(9) -0.0001(10)
C71 0.0359(16) 0.0239(14) 0.0240(14) 0.0114(11) 0.0059(12) -0.0070(12)
C72 0.0220(13) 0.0335(15) 0.0202(13) 0.0040(11) 0.0088(10) 0.0051(12)

loop_
_atom_type_symbol
_atom_type_description
_atom_type_scat_dispersion_real
_atom_type_scat_dispersion_imag
_atom_type_scat_source
C C 0.0033 0.0016 'International Tables Vol C Tables 4.2.6.8 and 6.1.1.4'
H H 0.0000 0.0000 'International Tables Vol C Tables 4.2.6.8 and 6.1.1.4'
B B 0.0013 0.0007 'International Tables Vol C Tables 4.2.6.8 and 6.1.1.4'
N N 0.0061 0.0033 'International Tables Vol C Tables 4.2.6.8 and 6.1.1.4'
Si Si 0.0817 0.0704 'International Tables Vol C Tables 4.2.6.8 and 6.1.1.4'
P P 0.1023 0.0942 'International Tables Vol C Tables 4.2.6.8 and 6.1.1.4'
Br Br -0.2901 2.4595 'International Tables Vol C Tables 4.2.6.8 and 6.1.1.4'
Pt Pt -1.7033 8.3905 'International Tables Vol C Tables 4.2.6.8 and 6.1.1.4'

loop_
_geom_angle_atom_site_label_1
_geom_angle_atom_site_label_2
_geom_angle_atom_site_label_3
_geom_angle
B1 Pt1 P2 86.38(8)
B1 Pt1 P1 88.41(8)
P2 Pt1 P1 174.784(19)
B1 Pt1 Br1 179.21(9)
P2 Pt1 Br1 93.876(15)
P1 Pt1 Br1 91.332(15)
N1 B1 Pt1 176.7(16)
N1A B1 Pt1 177.9(6)
B1 N1 Si1 177(2)
N1 Si1 C1 109.8(8)
N1 Si1 C3 109.4(8)
C1 Si1 C3 109.5(7)
N1 Si1 C2 109.2(8)
C1 Si1 C2 109.5(8)
C3 Si1 C2 109.5(8)
B1 N1A Si1A 175.6(9)
N1A Si1A C2A 109.5(4)
N1A Si1A C1A 109.8(4)
C2A Si1A C1A 109.7(4)
N1A Si1A C3A 109.1(4)
C2A Si1A C3A 110.1(3)
C1A Si1A C3A 108.4(3)
Si1A C1A H1A1 109.5
Si1A C1A H1A2 109.5
H1A1 C1A H1A2 109.5
Si1A C1A H1A3 109.5
H1A1 C1A H1A3 109.5
H1A2 C1A H1A3 109.5
Si1A C2A H2A1 109.5
Si1A C2A H2A2 109.5
H2A1 C2A H2A2 109.5
Si1A C2A H2A3 109.5
H2A1 C2A H2A3 109.5
H2A2 C2A H2A3 109.5
Si1A C3A H3A1 109.5
Si1A C3A H3A2 109.5
H3A1 C3A H3A2 109.5
Si1A C3A H3A3 109.5
H3A1 C3A H3A3 109.5
H3A2 C3A H3A3 109.5
C30 P1 C20 105.61(11)
C30 P1 C40 103.63(11)
C20 P1 C40 110.49(12)
C30 P1 Pt1 109.89(8)
C20 P1 Pt1 112.94(8)
C40 P1 Pt1 113.57(8)
C50 P2 C60 104.68(11)
C50 P2 C70 104.66(11)
C60 P2 C70 110.31(12)
C50 P2 Pt1 109.89(8)
C60 P2 Pt1 112.61(8)
C70 P2 Pt1 113.97(8)
C21 C20 C22 111.4(2)
C21 C20 P1 115.42(17)
C22 C20 P1 112.76(17)
C21 C20 H20A 105.4
C22 C20 H20A 105.4
P1 C20 H20A 105.4
C20 C21 H21A 109.5
C20 C21 H21B 109.5
H21A C21 H21B 109.5
C20 C21 H21C 109.5
H21A C21 H21C 109.5
H21B C21 H21C 109.5
C20 C22 H22A 109.5
C20 C22 H22B 109.5
H22A C22 H22B 109.5
C20 C22 H22C 109.5
H22A C22 H22C 109.5
H22B C22 H22C 109.5
C32 C30 C31 110.1(2)
C32 C30 P1 109.82(17)
C31 C30 P1 112.24(17)
C32 C30 H30A 108.2
C31 C30 H30A 108.2
P1 C30 H30A 108.2
C30 C31 H31A 109.5
C30 C31 H31B 109.5
H31A C31 H31B 109.5
C30 C31 H31C 109.5
H31A C31 H31C 109.5
H31B C31 H31C 109.5
C30 C32 H32A 109.5
C30 C32 H32B 109.5
H32A C32 H32B 109.5
C30 C32 H32C 109.5
H32A C32 H32C 109.5
H32B C32 H32C 109.5
C41 C40 C42 111.0(2)
C41 C40 P1 111.41(18)
C42 C40 P1 117.45(18)
C41 C40 H40A 105.3
C42 C40 H40A 105.3
P1 C40 H40A 105.3
C40 C41 H41A 109.5
C40 C41 H41B 109.5
H41A C41 H41B 109.5
C40 C41 H41C 109.5
H41A C41 H41C 109.5
H41B C41 H41C 109.5
C40 C42 H42A 109.5
C40 C42 H42B 109.5
H42A C42 H42B 109.5
C40 C42 H42C 109.5
H42A C42 H42C 109.5
H42B C42 H42C 109.5
C51 C50 C52 110.8(2)
C51 C50 P2 109.01(16)
C52 C50 P2 112.67(17)
C51 C50 H50A 108.1
C52 C50 H50A 108.1
P2 C50 H50A 108.1
C50 C51 H51A 109.5
C50 C51 H51B 109.5
H51A C51 H51B 109.5
C50 C51 H51C 109.5
H51A C51 H51C 109.5
H51B C51 H51C 109.5
C50 C52 H52A 109.5
C50 C52 H52B 109.5
H52A C52 H52B 109.5
C50 C52 H52C 109.5
H52A C52 H52C 109.5
H52B C52 H52C 109.5
C62 C60 C61 111.9(2)
C62 C60 P2 117.76(18)
C61 C60 P2 110.68(17)
C62 C60 H60A 105.1
C61 C60 H60A 105.1
P2 C60 H60A 105.1
C60 C61 H61A 109.5
C60 C61 H61B 109.5
H61A C61 H61B 109.5
C60 C61 H61C 109.5
H61A C61 H61C 109.5
H61B C61 H61C 109.5
C60 C62 H62A 109.5
C60 C62 H62B 109.5
H62A C62 H62B 109.5
C60 C62 H62C 109.5
H62A C62 H62C 109.5
H62B C62 H62C 109.5
C71 C70 C72 111.1(2)
C71 C70 P2 115.00(17)
C72 C70 P2 113.72(17)
C71 C70 H70A 105.3
C72 C70 H70A 105.3
P2 C70 H70A 105.3
C70 C71 H71A 109.5
C70 C71 H71B 109.5
H71A C71 H71B 109.5
C70 C71 H71C 109.5
H71A C71 H71C 109.5
H71B C71 H71C 109.5
C70 C72 H72A 109.5
C70 C72 H72B 109.5
H72A C72 H72B 109.5
C70 C72 H72C 109.5
H72A C72 H72C 109.5
H72B C72 H72C 109.5

loop_
_geom_bond_atom_site_label_1
_geom_bond_atom_site_label_2
_geom_bond_distance
Pt1 B1 1.959(3)
Pt1 P2 2.3239(6)
Pt1 P1 2.3256(6)
Pt1 Br1 2.5439(2)
B1 N1 1.229(14)
B1 N1A 1.265(7)
N1 Si1 1.698(7)
Si1 C1 1.860(8)
Si1 C3 1.860(8)
Si1 C2 1.866(7)
C1 H1A 0.9800
C1 H1B 0.9800
C1 H1C 0.9800
C2 H2A 0.9800
C2 H2B 0.9800
C2 H2C 0.9800
C3 H3A 0.9800
C3 H3B 0.9800
C3 H3C 0.9800
N1A Si1A 1.697(4)
Si1A C2A 1.862(4)
Si1A C1A 1.864(5)
Si1A C3A 1.866(4)
C1A H1A1 0.9800
C1A H1A2 0.9800
C1A H1A3 0.9800
C2A H2A1 0.9800
C2A H2A2 0.9800
C2A H2A3 0.9800
C3A H3A1 0.9800
C3A H3A2 0.9800
C3A H3A3 0.9800
P1 C30 1.847(2)
P1 C20 1.848(2)
P1 C40 1.853(2)
P2 C50 1.845(2)
P2 C60 1.847(2)
P2 C70 1.850(2)
C20 C21 1.527(3)
C20 C22 1.529(3)
C20 H20A 1.0000
C21 H21A 0.9800
C21 H21B 0.9800
C21 H21C 0.9800
C22 H22A 0.9800
C22 H22B 0.9800
C22 H22C 0.9800
C30 C32 1.530(3)
C30 C31 1.533(3)
C30 H30A 1.0000
C31 H31A 0.9800
C31 H31B 0.9800
C31 H31C 0.9800
C32 H32A 0.9800
C32 H32B 0.9800
C32 H32C 0.9800
C40 C41 1.527(4)
C40 C42 1.533(3)
C40 H40A 1.0000
C41 H41A 0.9800
C41 H41B 0.9800
C41 H41C 0.9800
C42 H42A 0.9800
C42 H42B 0.9800
C42 H42C 0.9800
C50 C51 1.532(3)
C50 C52 1.535(3)
C50 H50A 1.0000
C51 H51A 0.9800
C51 H51B 0.9800
C51 H51C 0.9800
C52 H52A 0.9800
C52 H52B 0.9800
C52 H52C 0.9800
C60 C62 1.527(3)
C60 C61 1.531(4)
C60 H60A 1.0000
C61 H61A 0.9800
C61 H61B 0.9800
C61 H61C 0.9800
C62 H62A 0.9800
C62 H62B 0.9800
C62 H62C 0.9800
C70 C71 1.531(3)
C70 C72 1.533(4)
C70 H70A 1.0000
C71 H71A 0.9800
C71 H71B 0.9800
C71 H71C 0.9800
C72 H72A 0.9800
C72 H72B 0.9800
C72 H72C 0.9800

loop_
_geom_torsion_atom_site_label_1
_geom_torsion_atom_site_label_2
_geom_torsion_atom_site_label_3
_geom_torsion_atom_site_label_4
_geom_torsion
Br1 Pt1 P1 C30 84.23(8)
B1 Pt1 P1 C20 147.35(12)
Br1 Pt1 P1 C20 -33.40(9)
B1 Pt1 P1 C40 20.52(13)
Br1 Pt1 P1 C40 -160.23(9)
B1 Pt1 P2 C50 -84.46(12)
Br1 Pt1 P2 C50 96.28(8)
B1 Pt1 P2 C60 159.26(13)
Br1 Pt1 P2 C60 -20.00(9)
B1 Pt1 P2 C70 32.63(12)
Br1 Pt1 P2 C70 -146.63(9)
C30 P1 C20 C21 59.5(2)
C40 P1 C20 C21 -51.9(2)
Pt1 P1 C20 C21 179.66(16)
C30 P1 C20 C22 -170.87(18)
C40 P1 C20 C22 77.7(2)
Pt1 P1 C20 C22 -50.8(2)
C20 P1 C30 C32 -178.27(17)
C40 P1 C30 C32 -62.05(19)
Pt1 P1 C30 C32 59.63(18)
C20 P1 C30 C31 58.93(19)
C40 P1 C30 C31 175.15(17)
Pt1 P1 C30 C31 -63.17(18)
C30 P1 C40 C41 -174.88(18)
C20 P1 C40 C41 -62.2(2)
Pt1 P1 C40 C41 65.93(19)
C30 P1 C40 C42 -45.3(2)
C20 P1 C40 C42 67.4(2)
Pt1 P1 C40 C42 -164.48(19)
C60 P2 C50 C51 65.95(18)
C70 P2 C50 C51 -177.99(16)
Pt1 P2 C50 C51 -55.22(17)
C60 P2 C50 C52 -170.68(17)
C70 P2 C50 C52 -54.62(19)
Pt1 P2 C50 C52 68.15(18)
C50 P2 C60 C62 42.3(2)
C70 P2 C60 C62 -69.8(2)
Pt1 P2 C60 C62 161.67(18)
C50 P2 C60 C61 172.74(17)
C70 P2 C60 C61 60.7(2)
Pt1 P2 C60 C61 -67.91(18)
C50 P2 C70 C71 -59.3(2)
C60 P2 C70 C71 52.8(2)
Pt1 P2 C70 C71 -179.33(17)
C50 P2 C70 C72 171.06(18)
C60 P2 C70 C72 -76.8(2)
Pt1 P2 C70 C72 51.0(2)
